data_4126587
loop_
_publ_author_name
'Li, Guocan'
'Swords, Wesley B.'
'Meyer, Gerald J.'

_publ_section_title
;
 Bromide Photo-oxidation Sensitized to Visible Light in Consecutive Ion
 Pairs.
;
_journal_name_full 'Journal of the American Chemical Society'
_journal_paper_doi 10.1021/jacs.7b06735
_journal_year 2017
_chemical_formula_moiety 'C32 H28 N10 O4 Ru, 2(F6 P), 2(C3 H6 O)'
_chemical_formula_sum 'C38 H40 F12 N10 O6 P2 Ru'
_chemical_formula_weight 1123.81
_chemical_name_systematic
;
 ?
;
_space_group_crystal_system orthorhombic
_space_group_IT_number 19
_space_group_name_Hall 'P 2ac 2ab'
_space_group_name_H-M_alt 'P 21 21 21'
_symmetry_space_group_name_Hall 'P 2ac 2ab'
_symmetry_space_group_name_H-M 'P 21 21 21'
_atom_sites_solution_hydrogens geom
_atom_sites_solution_primary direct
_atom_sites_solution_secondary difmap
_audit_creation_method SHELXL-2013
_cell_angle_alpha 90
_cell_angle_beta 90
_cell_angle_gamma 90
_cell_formula_units_Z 4
_cell_length_a 10.03354(9)
_cell_length_b 17.17472(17)
_cell_length_c 25.8767(2)
_cell_measurement_reflns_used 18953
_cell_measurement_temperature 110(2)
_cell_measurement_theta_max 72.03
_cell_measurement_theta_min 4.27
_cell_volume 4459.16(7)
_computing_cell_refinement
;
CrysAlisPro, Agilent Technologies,
Version 1.171.36.32 (release 02-08-2013 CrysAlis171 .NET)
(compiled Aug  2 2013,16:46:58)
;
_computing_data_collection
;
CrysAlisPro, Agilent Technologies,
Version 1.171.36.32 (release 02-08-2013 CrysAlis171 .NET)
(compiled Aug  2 2013,16:46:58)
;
_computing_data_reduction
;
CrysAlisPro, Agilent Technologies,
Version 1.171.36.32 (release 02-08-2013 CrysAlis171 .NET)
(compiled Aug  2 2013,16:46:58)
;
_computing_molecular_graphics 'SHELXTL v6.10 (Sheldrick, 2008)'
_computing_publication_material 'SHELXTL v6.10 (Sheldrick, 2008)'
_computing_structure_refinement 'SHELXL-2013 (Sheldrick, 2013)'
_computing_structure_solution 'SHELXS-2013 (Sheldrick, 2013)'
_diffrn_ambient_temperature 110(2)
_diffrn_measured_fraction_theta_full 1.000
_diffrn_measured_fraction_theta_max 1.000
_diffrn_measurement_device_type 'SuperNova, Dual, Cu at zero, Atlas'
_diffrn_measurement_method '\w scans'
_diffrn_radiation_monochromator mirror
_diffrn_radiation_source 'SuperNova (Cu) X-ray Source'
_diffrn_radiation_type CuK\a
_diffrn_radiation_wavelength 1.54178
_diffrn_reflns_av_R_equivalents 0.0277
_diffrn_reflns_av_unetI/netI 0.0282
_diffrn_reflns_Laue_measured_fraction_full 1.000
_diffrn_reflns_Laue_measured_fraction_max 1.000
_diffrn_reflns_limit_h_max 12
_diffrn_reflns_limit_h_min -12
_diffrn_reflns_limit_k_max 21
_diffrn_reflns_limit_k_min -17
_diffrn_reflns_limit_l_max 22
_diffrn_reflns_limit_l_min -31
_diffrn_reflns_number 27782
_diffrn_reflns_point_group_measured_fraction_full 1.000
_diffrn_reflns_point_group_measured_fraction_max 0.999
_diffrn_reflns_theta_full 67.679
_diffrn_reflns_theta_max 71.896
_diffrn_reflns_theta_min 3.088
_exptl_absorpt_coefficient_mu 4.506
_exptl_absorpt_correction_T_max 0.825
_exptl_absorpt_correction_T_min 0.532
_exptl_absorpt_correction_type analytical
_exptl_absorpt_process_details
;
CrysAlisPro, Agilent Technologies,
Version 1.171.36.32 (release 02-08-2013 CrysAlis171 .NET)
(compiled Aug  2 2013,16:46:58)
Analytical numeric absorption correction using a multifaceted crystal
            model based on expressions derived by R.C. Clark & J.S. Reid.
(Clark, R. C. & Reid, J. S. (1995). Acta Cryst. A51, 887-897)
;
_exptl_crystal_colour red
_exptl_crystal_density_diffrn 1.674
_exptl_crystal_description rod
_exptl_crystal_F_000 2272
_exptl_crystal_size_max 0.21
_exptl_crystal_size_mid 0.06
_exptl_crystal_size_min 0.05
_refine_diff_density_max 0.496
_refine_diff_density_min -0.377
_refine_diff_density_rms 0.064
_refine_ls_abs_structure_details
;
 Flack x determined using 3687 quotients [(I+)-(I-)]/[(I+)+(I-)]
 (Parsons and Flack (2004), Acta Cryst. A60, s61).
;
_refine_ls_abs_structure_Flack 0.023(3)
_refine_ls_extinction_method none
_refine_ls_goodness_of_fit_ref 1.100
_refine_ls_hydrogen_treatment constr
_refine_ls_matrix_type full
_refine_ls_number_parameters 628
_refine_ls_number_reflns 8760
_refine_ls_number_restraints 0
_refine_ls_restrained_S_all 1.100
_refine_ls_R_factor_all 0.0318
_refine_ls_R_factor_gt 0.0307
_refine_ls_shift/su_max 0.001
_refine_ls_shift/su_mean 0.000
_refine_ls_structure_factor_coef Fsqd
_refine_ls_weighting_details
;
 w=1/[\s^2^(Fo^2^)+(0.0351P)^2^+3.0650P]
 where P=(Fo^2^+2Fc^2^)/3
;
_refine_ls_weighting_scheme calc
_refine_ls_wR_factor_gt 0.0762
_refine_ls_wR_factor_ref 0.0768
_reflns_Friedel_coverage 0.790
_reflns_Friedel_fraction_full 0.999
_reflns_Friedel_fraction_max 0.997
_reflns_number_gt 8551
_reflns_number_total 8760
_reflns_threshold_expression 'I > 2\s(I)'
_cod_data_source_file ja7b06735_si_002.cif
_cod_data_source_block xs0243a
_cod_database_code 4126587
_shelx_space_group_comment
;
The symmetry employed for this shelxl refinement is uniquely defined
by the following loop, which should always be used as a source of
symmetry information in preference to the above space-group names.
They are only intended as comments.
;
_shelxl_version_number 2013-2

loop_
_space_group_symop_operation_xyz
'x, y, z'
'-x+1/2, -y, z+1/2'
'x+1/2, -y+1/2, -z'
'-x, y+1/2, -z+1/2'

loop_
_atom_site_label
_atom_site_type_symbol
_atom_site_fract_x
_atom_site_fract_y
_atom_site_fract_z
_atom_site_U_iso_or_equiv
_atom_site_adp_type
_atom_site_occupancy
_atom_site_site_symmetry_order
_atom_site_calc_flag
_atom_site_refinement_flags_posn
_atom_site_refinement_flags_adp
Ru1 Ru 0.67748(3) 0.66867(2) 0.32589(2) 0.02032(8) Uani 1 1 d . .
C1 C 0.7137(4) 0.6049(3) 0.43519(17) 0.0279(9) Uani 1 1 d . .
H1 H 0.7933 0.5810 0.4232 0.034 Uiso 1 1 calc R U
C2 C 0.6740(5) 0.5939(3) 0.48628(16) 0.0307(9) Uani 1 1 d . .
H2 H 0.7295 0.5643 0.5087 0.037 Uiso 1 1 calc R U
C3 C 0.4895(5) 0.6668(3) 0.47228(16) 0.0323(9) Uani 1 1 d . .
H3 H 0.4091 0.6894 0.4846 0.039 Uiso 1 1 calc R U
C4 C 0.5276(4) 0.6804(3) 0.42156(16) 0.0255(8) Uani 1 1 d . .
C5 C 0.4567(5) 0.7317(3) 0.38561(17) 0.0283(9) Uani 1 1 d . .
C6 C 0.3448(5) 0.7759(3) 0.39803(19) 0.0340(10) Uani 1 1 d . .
H6 H 0.3063 0.7699 0.4313 0.041 Uiso 1 1 calc R U
C7 C 0.3470(5) 0.8317(3) 0.31945(19) 0.0395(10) Uani 1 1 d . .
H7 H 0.3115 0.8679 0.2953 0.047 Uiso 1 1 calc R U
C8 C 0.4553(5) 0.7880(3) 0.30478(19) 0.0327(10) Uani 1 1 d . .
H8 H 0.4912 0.7939 0.2710 0.039 Uiso 1 1 calc R U
C9 C 0.4489(5) 0.5573(3) 0.30026(18) 0.0303(9) Uani 1 1 d . .
H9 H 0.3912 0.6011 0.3005 0.036 Uiso 1 1 calc R U
C10 C 0.3978(5) 0.4840(3) 0.2899(2) 0.0357(11) Uani 1 1 d . .
H10 H 0.3056 0.4796 0.2821 0.043 Uiso 1 1 calc R U
C11 C 0.6008(5) 0.4291(3) 0.30053(19) 0.0332(10) Uani 1 1 d . .
H11 H 0.6564 0.3844 0.3017 0.040 Uiso 1 1 calc R U
C12 C 0.6572(4) 0.5019(2) 0.30955(15) 0.0261(9) Uani 1 1 d . .
C13 C 0.7990(4) 0.5155(2) 0.31735(15) 0.0258(9) Uani 1 1 d . .
C14 C 0.8959(5) 0.4581(3) 0.31812(17) 0.0296(9) Uani 1 1 d . .
H14 H 0.8692 0.4055 0.3135 0.035 Uiso 1 1 calc R U
C15 C 1.0565(4) 0.5473(3) 0.33154(19) 0.0332(10) Uani 1 1 d . .
H15 H 1.1476 0.5602 0.3369 0.040 Uiso 1 1 calc R U
C16 C 0.9636(4) 0.6068(3) 0.33088(17) 0.0288(9) Uani 1 1 d . .
H16 H 0.9919 0.6590 0.3359 0.035 Uiso 1 1 calc R U
C17 C 0.6388(4) 0.6691(3) 0.20948(16) 0.0291(9) Uani 1 1 d . .
H17 H 0.5929 0.6213 0.2144 0.035 Uiso 1 1 calc R U
C18 C 0.6418(5) 0.7020(3) 0.16077(16) 0.0299(10) Uani 1 1 d . .
H18 H 0.5960 0.6780 0.1328 0.036 Uiso 1 1 calc R U
C19 C 0.7120(4) 0.7701(3) 0.15322(16) 0.0253(9) Uani 1 1 d . .
C20 C 0.7798(4) 0.8032(2) 0.19404(16) 0.0241(8) Uani 1 1 d . .
H20 H 0.8312 0.8491 0.1892 0.029 Uiso 1 1 calc R U
C21 C 0.7715(4) 0.7682(2) 0.24229(16) 0.0224(8) Uani 1 1 d . .
C22 C 0.8326(5) 0.8011(2) 0.28921(15) 0.0235(8) Uani 1 1 d . .
C23 C 0.9201(4) 0.8632(3) 0.28877(16) 0.0266(9) Uani 1 1 d . .
H23 H 0.9458 0.8866 0.2570 0.032 Uiso 1 1 calc R U
C24 C 0.9702(5) 0.8910(3) 0.33523(16) 0.0275(9) Uani 1 1 d . .
C25 C 0.9317(5) 0.8555(3) 0.38071(17) 0.0297(10) Uani 1 1 d . .
H25 H 0.9637 0.8741 0.4130 0.036 Uiso 1 1 calc R U
C26 C 0.8466(4) 0.7931(3) 0.37868(16) 0.0272(9) Uani 1 1 d . .
H26 H 0.8216 0.7686 0.4101 0.033 Uiso 1 1 calc R U
C27 C 0.7047(5) 0.8075(3) 0.10092(17) 0.0293(10) Uani 1 1 d . .
C28 C 0.7342(6) 0.9256(3) 0.0547(2) 0.0411(12) Uani 1 1 d . .
H28A H 0.7481 0.8913 0.0244 0.049 Uiso 1 1 calc R U
H28B H 0.8033 0.9667 0.0541 0.049 Uiso 1 1 calc R U
C29 C 0.5990(6) 0.9619(4) 0.0518(3) 0.0547(16) Uani 1 1 d . .
H29A H 0.5310 0.9210 0.0516 0.082 Uiso 1 1 calc R U
H29B H 0.5920 0.9928 0.0201 0.082 Uiso 1 1 calc R U
H29C H 0.5855 0.9957 0.0818 0.082 Uiso 1 1 calc R U
C30 C 1.0620(5) 0.9597(3) 0.33407(17) 0.0307(10) Uani 1 1 d . .
C31 C 1.1356(6) 1.0698(3) 0.3806(2) 0.0409(12) Uani 1 1 d . .
H31A H 1.1106 1.1056 0.3522 0.049 Uiso 1 1 calc R U
H31B H 1.2314 1.0571 0.3773 0.049 Uiso 1 1 calc R U
C32 C 1.1086(7) 1.1067(3) 0.4317(2) 0.0525(15) Uani 1 1 d . .
H32A H 1.0138 1.1201 0.4341 0.079 Uiso 1 1 calc R U
H32B H 1.1624 1.1540 0.4351 0.079 Uiso 1 1 calc R U
H32C H 1.1317 1.0702 0.4594 0.079 Uiso 1 1 calc R U
N1 N 0.6421(3) 0.6484(2) 0.40291(13) 0.0236(7) Uani 1 1 d . .
N2 N 0.5619(4) 0.6230(3) 0.50457(15) 0.0345(9) Uani 1 1 d . .
N3 N 0.2894(4) 0.8261(3) 0.36536(16) 0.0382(9) Uani 1 1 d . .
N4 N 0.5111(4) 0.7370(2) 0.33758(13) 0.0252(7) Uani 1 1 d . .
N5 N 0.5784(4) 0.5667(2) 0.30993(13) 0.0249(7) Uani 1 1 d . .
N6 N 0.4711(4) 0.4197(2) 0.29025(18) 0.0386(9) Uani 1 1 d . .
N7 N 1.0242(4) 0.4731(2) 0.32507(16) 0.0331(8) Uani 1 1 d . .
N8 N 0.8337(3) 0.59161(19) 0.32318(13) 0.0235(6) Uani 1 1 d . .
N9 N 0.6991(3) 0.7027(2) 0.24994(12) 0.0231(7) Uani 1 1 d . .
N10 N 0.7971(3) 0.7652(2) 0.33417(13) 0.0227(7) Uani 1 1 d . .
O1 O 0.6632(4) 0.7743(2) 0.06275(12) 0.0420(8) Uani 1 1 d . .
O2 O 0.7463(4) 0.8801(2) 0.10237(13) 0.0368(8) Uani 1 1 d . .
O3 O 1.1289(4) 0.9771(2) 0.29705(13) 0.0371(8) Uani 1 1 d . .
O4 O 1.0557(4) 0.9992(2) 0.37832(12) 0.0364(8) Uani 1 1 d . .
P1 P 0.09919(14) 0.63283(8) 0.48210(5) 0.0381(3) Uani 1 1 d . .
F1 F 0.0106(4) 0.6343(2) 0.53294(16) 0.0690(11) Uani 1 1 d . .
F2 F 0.0191(3) 0.55823(19) 0.46176(15) 0.0542(8) Uani 1 1 d . .
F3 F 0.1895(4) 0.6302(2) 0.43124(11) 0.0535(8) Uani 1 1 d . .
F4 F 0.1803(3) 0.70814(18) 0.50233(11) 0.0428(7) Uani 1 1 d . .
F5 F -0.0046(4) 0.6878(2) 0.45369(18) 0.0711(12) Uani 1 1 d . .
F6 F 0.2045(4) 0.5778(2) 0.51036(13) 0.0528(8) Uani 1 1 d . .
P2 P 0.17632(15) 0.68098(9) 0.21319(5) 0.0451(3) Uani 1 1 d . .
F7 F 0.2059(3) 0.6871(2) 0.27430(14) 0.0589(9) Uani 1 1 d . .
F8 F 0.1750(5) 0.5884(2) 0.21999(16) 0.0737(11) Uani 1 1 d . .
F9 F 0.1498(4) 0.6717(3) 0.15351(14) 0.0805(13) Uani 1 1 d . .
F10 F 0.1791(7) 0.7717(3) 0.2083(2) 0.116(2) Uani 1 1 d . .
F11 F 0.0219(3) 0.6807(3) 0.22481(15) 0.0686(11) Uani 1 1 d . .
F12 F 0.3311(4) 0.6778(4) 0.20357(17) 0.108(2) Uani 1 1 d . .
O1S O 0.7322(5) 0.4106(3) 0.4181(2) 0.0731(15) Uani 1 1 d . .
C1S C 0.9220(8) 0.3388(6) 0.4431(4) 0.093(3) Uani 1 1 d . .
H1S1 H 0.9706 0.3851 0.4314 0.140 Uiso 1 1 calc R U
H1S2 H 0.9551 0.2929 0.4246 0.140 Uiso 1 1 calc R U
H1S3 H 0.9356 0.3319 0.4803 0.140 Uiso 1 1 calc R U
C2S C 0.7775(6) 0.3490(4) 0.4324(2) 0.0522(15) Uani 1 1 d . .
C3S C 0.6931(8) 0.2779(4) 0.4402(3) 0.0629(17) Uani 1 1 d . .
H3S1 H 0.5991 0.2914 0.4354 0.094 Uiso 1 1 calc R U
H3S2 H 0.7065 0.2579 0.4753 0.094 Uiso 1 1 calc R U
H3S3 H 0.7187 0.2379 0.4151 0.094 Uiso 1 1 calc R U
O2S O 0.5459(6) 0.5184(3) 0.1565(2) 0.0806(16) Uani 1 1 d . .
C4S C 0.4593(13) 0.5615(5) 0.0788(4) 0.109(4) Uani 1 1 d . .
H4S1 H 0.5424 0.5915 0.0787 0.163 Uiso 1 1 calc R U
H4S2 H 0.3832 0.5971 0.0769 0.163 Uiso 1 1 calc R U
H4S3 H 0.4579 0.5265 0.0488 0.163 Uiso 1 1 calc R U
C5S C 0.4513(7) 0.5169(4) 0.1248(3) 0.0627(18) Uani 1 1 d . .
C6S C 0.3385(9) 0.4696(5) 0.1377(3) 0.087(3) Uani 1 1 d . .
H6S1 H 0.3453 0.4194 0.1199 0.130 Uiso 1 1 calc R U
H6S2 H 0.2566 0.4961 0.1270 0.130 Uiso 1 1 calc R U
H6S3 H 0.3365 0.4609 0.1752 0.130 Uiso 1 1 calc R U

loop_
_atom_site_aniso_label
_atom_site_aniso_U_11
_atom_site_aniso_U_22
_atom_site_aniso_U_33
_atom_site_aniso_U_23
_atom_site_aniso_U_13
_atom_site_aniso_U_12
Ru1 0.02169(13) 0.01891(13) 0.02036(12) 0.00056(12) 0.00162(11) -0.00017(12)
C1 0.027(2) 0.027(2) 0.029(2) 0.0029(18) -0.0003(16) -0.0003(17)
C2 0.032(2) 0.031(2) 0.029(2) 0.0020(17) -0.003(2) 0.000(2)
C3 0.034(2) 0.034(2) 0.029(2) 0.002(2) 0.0044(17) 0.004(2)
C4 0.0255(19) 0.024(2) 0.0268(19) -0.0014(17) 0.0028(16) -0.0018(18)
C5 0.027(2) 0.029(2) 0.028(2) -0.0010(18) 0.0016(17) -0.0014(19)
C6 0.034(3) 0.031(2) 0.037(2) -0.0006(19) 0.0046(19) 0.006(2)
C7 0.038(3) 0.039(2) 0.042(2) 0.008(2) -0.002(2) 0.008(2)
C8 0.033(2) 0.030(2) 0.035(2) 0.0058(19) 0.0009(19) 0.008(2)
C9 0.026(2) 0.030(2) 0.034(2) -0.0002(19) 0.0011(18) 0.0012(19)
C10 0.029(2) 0.035(3) 0.043(3) -0.004(2) 0.000(2) -0.006(2)
C11 0.035(2) 0.025(2) 0.040(2) -0.002(2) 0.001(2) -0.001(2)
C12 0.030(2) 0.0216(19) 0.0264(18) 0.0010(15) 0.0041(16) 0.0020(18)
C13 0.029(2) 0.026(2) 0.0229(19) -0.0017(16) 0.0023(16) 0.0019(17)
C14 0.033(2) 0.028(2) 0.028(2) -0.0017(18) -0.0005(18) 0.0042(18)
C15 0.023(2) 0.039(2) 0.037(2) -0.007(2) -0.0004(19) 0.0034(18)
C16 0.0230(19) 0.031(2) 0.033(2) -0.0058(19) 0.0035(18) -0.0021(17)
C17 0.031(2) 0.026(2) 0.030(2) -0.002(2) -0.0007(16) -0.002(2)
C18 0.036(2) 0.029(2) 0.025(2) -0.0038(17) -0.0049(16) -0.0013(18)
C19 0.027(2) 0.025(2) 0.0237(19) 0.0018(16) -0.0006(15) 0.0027(17)
C20 0.0253(19) 0.0211(19) 0.0260(19) 0.0008(16) 0.0008(15) 0.0009(16)
C21 0.0216(18) 0.0215(19) 0.0242(19) -0.0021(16) 0.0019(15) 0.0024(16)
C22 0.026(2) 0.0233(18) 0.0210(17) 0.0005(15) 0.0007(17) 0.0033(18)
C23 0.030(2) 0.028(2) 0.0223(19) 0.0014(17) 0.0011(17) -0.0035(18)
C24 0.031(2) 0.026(2) 0.025(2) 0.0016(17) -0.0034(17) -0.0034(18)
C25 0.034(2) 0.031(2) 0.024(2) 0.0009(17) -0.0049(17) -0.0063(19)
C26 0.034(2) 0.026(2) 0.0212(18) 0.0028(16) -0.0023(17) -0.0008(19)
C27 0.033(2) 0.028(2) 0.026(2) 0.0034(17) 0.0004(17) 0.0027(18)
C28 0.049(3) 0.040(3) 0.034(3) 0.018(2) -0.004(2) -0.005(2)
C29 0.047(3) 0.053(4) 0.063(4) 0.026(3) -0.011(3) -0.001(3)
C30 0.034(2) 0.029(2) 0.029(2) -0.0007(18) -0.0044(18) -0.0055(18)
C31 0.047(3) 0.033(3) 0.043(3) -0.004(2) -0.002(2) -0.015(2)
C32 0.075(4) 0.038(3) 0.045(3) -0.006(3) -0.002(3) -0.018(3)
N1 0.0241(17) 0.0227(18) 0.0239(16) -0.0006(13) 0.0014(13) -0.0023(13)
N2 0.037(2) 0.039(2) 0.0275(19) 0.0011(17) 0.0039(16) -0.0007(18)
N3 0.035(2) 0.037(2) 0.043(2) 0.000(2) 0.0029(16) 0.0091(19)
N4 0.0248(17) 0.0242(17) 0.0267(18) -0.0011(14) 0.0009(13) -0.0002(14)
N5 0.0296(18) 0.0209(17) 0.0242(17) -0.0002(13) 0.0037(13) -0.0024(15)
N6 0.036(2) 0.030(2) 0.050(2) -0.0059(19) 0.0042(19) -0.0059(18)
N7 0.0304(18) 0.038(2) 0.0312(18) -0.0018(19) 0.0014(18) 0.0084(16)
N8 0.0246(16) 0.0247(15) 0.0212(14) -0.0011(14) 0.0017(16) 0.0020(14)
N9 0.0250(18) 0.0239(16) 0.0203(15) 0.0014(13) 0.0001(13) 0.0006(14)
N10 0.0238(18) 0.0224(16) 0.0217(17) 0.0014(13) -0.0009(13) -0.0016(13)
O1 0.065(2) 0.0363(17) 0.0251(15) 0.0004(13) -0.0095(17) -0.0009(19)
O2 0.048(2) 0.0336(18) 0.0287(16) 0.0101(14) -0.0072(14) -0.0082(16)
O3 0.0403(18) 0.0374(18) 0.0335(17) 0.0017(15) 0.0028(14) -0.0125(15)
O4 0.045(2) 0.0331(18) 0.0308(16) -0.0037(14) 0.0006(14) -0.0126(16)
P1 0.0356(6) 0.0352(7) 0.0436(7) 0.0009(6) -0.0028(6) 0.0054(5)
F1 0.061(2) 0.063(2) 0.083(3) -0.011(2) 0.032(2) -0.002(2)
F2 0.0459(18) 0.0379(16) 0.079(2) -0.0034(17) -0.0065(17) 0.0038(15)
F3 0.071(2) 0.0545(19) 0.0350(15) -0.0063(14) 0.0010(16) -0.013(2)
F4 0.0361(14) 0.0468(16) 0.0454(15) -0.0112(13) -0.0033(14) 0.0027(16)
F5 0.063(2) 0.042(2) 0.109(3) -0.003(2) -0.044(2) 0.0082(17)
F6 0.058(2) 0.0507(19) 0.0499(18) 0.0018(15) -0.0070(15) 0.0149(17)
P2 0.0331(6) 0.0511(8) 0.0512(7) 0.0048(6) -0.0007(6) -0.0021(7)
F7 0.054(2) 0.064(2) 0.0590(19) 0.0003(17) -0.0078(16) -0.0130(17)
F8 0.095(3) 0.053(2) 0.073(2) -0.0046(19) 0.010(3) 0.014(3)
F9 0.077(3) 0.113(4) 0.0514(19) 0.020(2) -0.0055(18) -0.022(3)
F10 0.153(5) 0.049(2) 0.147(5) 0.033(3) -0.049(5) -0.020(3)
F11 0.0384(17) 0.093(3) 0.075(2) 0.003(2) -0.0038(17) 0.015(2)
F12 0.0389(19) 0.203(6) 0.081(3) 0.018(4) 0.007(2) -0.013(4)
O1S 0.073(3) 0.064(3) 0.082(4) 0.024(3) 0.015(3) 0.013(3)
C1S 0.057(4) 0.107(7) 0.116(7) 0.045(6) -0.017(4) -0.012(5)
C2S 0.053(3) 0.059(4) 0.044(3) 0.010(3) 0.006(2) 0.003(3)
C3S 0.060(4) 0.062(4) 0.067(4) -0.002(3) 0.004(3) -0.003(4)
O2S 0.076(3) 0.066(3) 0.099(4) -0.013(3) -0.012(3) -0.011(3)
C4S 0.187(12) 0.059(5) 0.080(6) -0.002(4) -0.016(7) -0.030(7)
C5S 0.060(4) 0.054(4) 0.074(4) -0.029(3) 0.005(3) -0.016(3)
C6S 0.088(6) 0.083(5) 0.090(6) -0.031(5) 0.028(5) -0.029(5)

loop_
_atom_type_symbol
_atom_type_description
_atom_type_scat_dispersion_real
_atom_type_scat_dispersion_imag
_atom_type_scat_source
C C 0.0181 0.0091 'International Tables Vol C Tables 4.2.6.8 and 6.1.1.4'
H H 0.0000 0.0000 'International Tables Vol C Tables 4.2.6.8 and 6.1.1.4'
N N 0.0311 0.0180 'International Tables Vol C Tables 4.2.6.8 and 6.1.1.4'
O O 0.0492 0.0322 'International Tables Vol C Tables 4.2.6.8 and 6.1.1.4'
F F 0.0727 0.0534 'International Tables Vol C Tables 4.2.6.8 and 6.1.1.4'
P P 0.2955 0.4335 'International Tables Vol C Tables 4.2.6.8 and 6.1.1.4'
Ru Ru 0.0552 3.2960 'International Tables Vol C Tables 4.2.6.8 and 6.1.1.4'

loop_
_geom_angle_atom_site_label_1
_geom_angle_atom_site_label_2
_geom_angle_atom_site_label_3
_geom_angle
N8 Ru1 N1 93.20(14)
N8 Ru1 N5 79.24(15)
N1 Ru1 N5 88.12(14)
N8 Ru1 N10 94.43(13)
N1 Ru1 N10 97.82(13)
N5 Ru1 N10 171.59(14)
N8 Ru1 N9 94.02(13)
N1 Ru1 N9 172.32(14)
N5 Ru1 N9 95.80(14)
N10 Ru1 N9 79.00(14)
N8 Ru1 N4 171.80(14)
N1 Ru1 N4 79.30(14)
N5 Ru1 N4 97.05(14)
N10 Ru1 N4 89.92(14)
N9 Ru1 N4 93.63(14)
N1 C1 C2 121.2(4)
N1 C1 H1 119.4
C2 C1 H1 119.4
N2 C2 C1 122.2(4)
N2 C2 H2 118.9
C1 C2 H2 118.9
N2 C3 C4 122.4(4)
N2 C3 H3 118.8
C4 C3 H3 118.8
N1 C4 C3 120.0(4)
N1 C4 C5 115.3(4)
C3 C4 C5 124.7(4)
N4 C5 C6 119.8(4)
N4 C5 C4 115.2(4)
C6 C5 C4 124.9(4)
N3 C6 C5 123.0(4)
N3 C6 H6 118.5
C5 C6 H6 118.5
N3 C7 C8 123.6(5)
N3 C7 H7 118.2
C8 C7 H7 118.2
N4 C8 C7 120.8(4)
N4 C8 H8 119.6
C7 C8 H8 119.6
N5 C9 C10 120.5(4)
N5 C9 H9 119.7
C10 C9 H9 119.7
N6 C10 C9 123.3(5)
N6 C10 H10 118.3
C9 C10 H10 118.3
N6 C11 C12 122.5(5)
N6 C11 H11 118.8
C12 C11 H11 118.8
N5 C12 C11 119.9(4)
N5 C12 C13 115.7(4)
C11 C12 C13 124.4(4)
N8 C13 C14 120.2(4)
N8 C13 C12 114.8(4)
C14 C13 C12 125.0(4)
N7 C14 C13 123.0(4)
N7 C14 H14 118.5
C13 C14 H14 118.5
N7 C15 C16 122.9(4)
N7 C15 H15 118.6
C16 C15 H15 118.6
N8 C16 C15 120.9(4)
N8 C16 H16 119.6
C15 C16 H16 119.6
N9 C17 C18 121.7(4)
N9 C17 H17 119.1
C18 C17 H17 119.1
C19 C18 C17 119.2(4)
C19 C18 H18 120.4
C17 C18 H18 120.4
C18 C19 C20 119.5(4)
C18 C19 C27 117.8(4)
C20 C19 C27 122.6(4)
C19 C20 C21 118.7(4)
C19 C20 H20 120.6
C21 C20 H20 120.6
N9 C21 C20 121.6(4)
N9 C21 C22 114.9(4)
C20 C21 C22 123.4(4)
N10 C22 C23 121.5(4)
N10 C22 C21 114.9(4)
C23 C22 C21 123.6(4)
C22 C23 C24 119.2(4)
C22 C23 H23 120.4
C24 C23 H23 120.4
C25 C24 C23 119.1(4)
C25 C24 C30 122.5(4)
C23 C24 C30 118.5(4)
C26 C25 C24 119.1(4)
C26 C25 H25 120.4
C24 C25 H25 120.4
N10 C26 C25 122.8(4)
N10 C26 H26 118.6
C25 C26 H26 118.6
O1 C27 O2 125.3(4)
O1 C27 C19 123.3(4)
O2 C27 C19 111.4(4)
O2 C28 C29 109.9(5)
O2 C28 H28A 109.7
C29 C28 H28A 109.7
O2 C28 H28B 109.7
C29 C28 H28B 109.7
H28A C28 H28B 108.2
C28 C29 H29A 109.5
C28 C29 H29B 109.5
H29A C29 H29B 109.5
C28 C29 H29C 109.5
H29A C29 H29C 109.5
H29B C29 H29C 109.5
O3 C30 O4 125.6(4)
O3 C30 C24 123.6(4)
O4 C30 C24 110.8(4)
O4 C31 C32 106.9(4)
O4 C31 H31A 110.3
C32 C31 H31A 110.3
O4 C31 H31B 110.3
C32 C31 H31B 110.3
H31A C31 H31B 108.6
C31 C32 H32A 109.5
C31 C32 H32B 109.5
H32A C32 H32B 109.5
C31 C32 H32C 109.5
H32A C32 H32C 109.5
H32B C32 H32C 109.5
C1 N1 C4 117.3(4)
C1 N1 Ru1 127.6(3)
C4 N1 Ru1 114.9(3)
C2 N2 C3 116.9(4)
C7 N3 C6 115.8(4)
C8 N4 C5 117.1(4)
C8 N4 Ru1 128.0(3)
C5 N4 Ru1 114.8(3)
C9 N5 C12 117.6(4)
C9 N5 Ru1 127.8(3)
C12 N5 Ru1 114.6(3)
C10 N6 C11 116.1(4)
C14 N7 C15 116.3(4)
C16 N8 C13 116.8(4)
C16 N8 Ru1 127.6(3)
C13 N8 Ru1 115.3(3)
C17 N9 C21 119.1(4)
C17 N9 Ru1 125.1(3)
C21 N9 Ru1 115.6(3)
C26 N10 C22 118.2(4)
C26 N10 Ru1 126.4(3)
C22 N10 Ru1 115.3(3)
C27 O2 C28 117.1(4)
C30 O4 C31 115.7(4)
F5 P1 F1 90.4(3)
F5 P1 F6 179.5(3)
F1 P1 F6 90.0(2)
F5 P1 F3 90.4(2)
F1 P1 F3 179.2(2)
F6 P1 F3 89.2(2)
F5 P1 F2 89.68(19)
F1 P1 F2 90.3(2)
F6 P1 F2 90.52(19)
F3 P1 F2 89.5(2)
F5 P1 F4 90.25(19)
F1 P1 F4 90.0(2)
F6 P1 F4 89.55(18)
F3 P1 F4 90.20(18)
F2 P1 F4 179.7(2)
F10 P2 F12 90.2(4)
F10 P2 F9 91.4(3)
F12 P2 F9 90.4(2)
F10 P2 F11 92.0(3)
F12 P2 F11 177.2(3)
F9 P2 F11 91.2(2)
F10 P2 F8 178.2(3)
F12 P2 F8 89.5(3)
F9 P2 F8 90.3(3)
F11 P2 F8 88.2(3)
F10 P2 F7 90.6(3)
F12 P2 F7 88.6(2)
F9 P2 F7 177.8(3)
F11 P2 F7 89.7(2)
F8 P2 F7 87.6(2)
C2S C1S H1S1 109.5
C2S C1S H1S2 109.5
H1S1 C1S H1S2 109.5
C2S C1S H1S3 109.5
H1S1 C1S H1S3 109.5
H1S2 C1S H1S3 109.5
O1S C2S C1S 121.7(7)
O1S C2S C3S 122.8(6)
C1S C2S C3S 115.5(7)
C2S C3S H3S1 109.5
C2S C3S H3S2 109.5
H3S1 C3S H3S2 109.5
C2S C3S H3S3 109.5
H3S1 C3S H3S3 109.5
H3S2 C3S H3S3 109.5
C5S C4S H4S1 109.5
C5S C4S H4S2 109.5
H4S1 C4S H4S2 109.5
C5S C4S H4S3 109.5
H4S1 C4S H4S3 109.5
H4S2 C4S H4S3 109.5
O2S C5S C4S 119.7(8)
O2S C5S C6S 117.2(8)
C4S C5S C6S 123.1(8)
C5S C6S H6S1 109.5
C5S C6S H6S2 109.5
H6S1 C6S H6S2 109.5
C5S C6S H6S3 109.5
H6S1 C6S H6S3 109.5
H6S2 C6S H6S3 109.5

loop_
_geom_bond_atom_site_label_1
_geom_bond_atom_site_label_2
_geom_bond_distance
Ru1 N8 2.053(3)
Ru1 N1 2.054(3)
Ru1 N5 2.055(4)
Ru1 N10 2.057(3)
Ru1 N9 2.062(3)
Ru1 N4 2.063(4)
C1 N1 1.331(6)
C1 C2 1.394(6)
C1 H1 0.9500
C2 N2 1.319(6)
C2 H2 0.9500
C3 N2 1.338(6)
C3 C4 1.387(6)
C3 H3 0.9500
C4 N1 1.362(5)
C4 C5 1.465(6)
C5 N4 1.360(6)
C5 C6 1.394(6)
C6 N3 1.329(6)
C6 H6 0.9500
C7 N3 1.325(6)
C7 C8 1.375(7)
C7 H7 0.9500
C8 N4 1.341(6)
C8 H8 0.9500
C9 N5 1.333(6)
C9 C10 1.385(7)
C9 H9 0.9500
C10 N6 1.327(7)
C10 H10 0.9500
C11 N6 1.338(7)
C11 C12 1.391(6)
C11 H11 0.9500
C12 N5 1.366(6)
C12 C13 1.456(6)
C13 N8 1.361(5)
C13 C14 1.385(6)
C14 N7 1.325(6)
C14 H14 0.9500
C15 N7 1.326(6)
C15 C16 1.383(6)
C15 H15 0.9500
C16 N8 1.343(5)
C16 H16 0.9500
C17 N9 1.340(6)
C17 C18 1.382(6)
C17 H17 0.9500
C18 C19 1.379(6)
C18 H18 0.9500
C19 C20 1.379(6)
C19 C27 1.500(6)
C20 C21 1.388(6)
C20 H20 0.9500
C21 N9 1.353(5)
C21 C22 1.473(6)
C22 N10 1.365(5)
C22 C23 1.381(6)
C23 C24 1.388(6)
C23 H23 0.9500
C24 C25 1.380(6)
C24 C30 1.498(6)
C25 C26 1.372(6)
C25 H25 0.9500
C26 N10 1.343(5)
C26 H26 0.9500
C27 O1 1.215(6)
C27 O2 1.315(6)
C28 O2 1.465(5)
C28 C29 1.494(8)
C28 H28A 0.9900
C28 H28B 0.9900
C29 H29A 0.9800
C29 H29B 0.9800
C29 H29C 0.9800
C30 O3 1.207(6)
C30 O4 1.332(6)
C31 O4 1.455(6)
C31 C32 1.490(8)
C31 H31A 0.9900
C31 H31B 0.9900
C32 H32A 0.9800
C32 H32B 0.9800
C32 H32C 0.9800
P1 F5 1.586(4)
P1 F1 1.588(4)
P1 F6 1.595(3)
P1 F3 1.599(4)
P1 F2 1.602(4)
P1 F4 1.615(3)
P2 F10 1.563(4)
P2 F12 1.574(4)
P2 F9 1.575(4)
P2 F11 1.578(4)
P2 F8 1.600(4)
P2 F7 1.613(4)
O1S C2S 1.210(8)
C1S C2S 1.487(10)
C1S H1S1 0.9800
C1S H1S2 0.9800
C1S H1S3 0.9800
C2S C3S 1.499(9)
C3S H3S1 0.9800
C3S H3S2 0.9800
C3S H3S3 0.9800
O2S C5S 1.254(9)
C4S C5S 1.418(11)
C4S H4S1 0.9800
C4S H4S2 0.9800
C4S H4S3 0.9800
C5S C6S 1.432(10)
C6S H6S1 0.9800
C6S H6S2 0.9800
C6S H6S3 0.9800

loop_
_geom_torsion_atom_site_label_1
_geom_torsion_atom_site_label_2
_geom_torsion_atom_site_label_3
_geom_torsion_atom_site_label_4
_geom_torsion
N1 C1 C2 N2 2.7(7)
N2 C3 C4 N1 0.3(7)
N2 C3 C4 C5 -176.0(4)
N1 C4 C5 N4 3.4(6)
C3 C4 C5 N4 179.9(4)
N1 C4 C5 C6 -173.9(4)
C3 C4 C5 C6 2.6(7)
N4 C5 C6 N3 -2.3(7)
C4 C5 C6 N3 174.8(5)
N3 C7 C8 N4 -1.2(8)
N5 C9 C10 N6 1.9(8)
N6 C11 C12 N5 2.4(7)
N6 C11 C12 C13 -175.6(4)
N5 C12 C13 N8 -1.0(5)
C11 C12 C13 N8 177.1(4)
N5 C12 C13 C14 -179.7(4)
C11 C12 C13 C14 -1.7(7)
N8 C13 C14 N7 0.9(7)
C12 C13 C14 N7 179.6(4)
N7 C15 C16 N8 -0.4(8)
N9 C17 C18 C19 2.0(7)
C17 C18 C19 C20 1.2(7)
C17 C18 C19 C27 -175.5(4)
C18 C19 C20 C21 -2.2(6)
C27 C19 C20 C21 174.3(4)
C19 C20 C21 N9 0.2(6)
C19 C20 C21 C22 -176.0(4)
N9 C21 C22 N10 -5.9(5)
C20 C21 C22 N10 170.5(4)
N9 C21 C22 C23 173.6(4)
C20 C21 C22 C23 -10.0(7)
N10 C22 C23 C24 -1.8(7)
C21 C22 C23 C24 178.7(4)
C22 C23 C24 C25 0.3(7)
C22 C23 C24 C30 -178.3(4)
C23 C24 C25 C26 1.0(7)
C30 C24 C25 C26 179.5(4)
C24 C25 C26 N10 -0.9(7)
C18 C19 C27 O1 -14.9(7)
C20 C19 C27 O1 168.6(5)
C18 C19 C27 O2 164.0(4)
C20 C19 C27 O2 -12.6(6)
C25 C24 C30 O3 156.5(5)
C23 C24 C30 O3 -25.0(7)
C25 C24 C30 O4 -25.4(6)
C23 C24 C30 O4 153.2(4)
C2 C1 N1 C4 -1.1(6)
C2 C1 N1 Ru1 -177.2(3)
C3 C4 N1 C1 -0.3(6)
C5 C4 N1 C1 176.3(4)
C3 C4 N1 Ru1 176.3(3)
C5 C4 N1 Ru1 -7.0(5)
C1 C2 N2 C3 -2.6(7)
C4 C3 N2 C2 1.1(7)
C8 C7 N3 C6 1.5(8)
C5 C6 N3 C7 0.3(7)
C7 C8 N4 C5 -0.9(7)
C7 C8 N4 Ru1 -177.2(4)
C6 C5 N4 C8 2.5(7)
C4 C5 N4 C8 -174.9(4)
C6 C5 N4 Ru1 179.3(3)
C4 C5 N4 Ru1 1.9(5)
C10 C9 N5 C12 -0.5(6)
C10 C9 N5 Ru1 179.7(3)
C11 C12 N5 C9 -1.5(6)
C13 C12 N5 C9 176.6(4)
C11 C12 N5 Ru1 178.3(3)
C13 C12 N5 Ru1 -3.5(5)
C9 C10 N6 C11 -1.1(8)
C12 C11 N6 C10 -1.0(7)
C13 C14 N7 C15 0.2(7)
C16 C15 N7 C14 -0.4(7)
C15 C16 N8 C13 1.5(6)
C15 C16 N8 Ru1 175.1(3)
C14 C13 N8 C16 -1.7(6)
C12 C13 N8 C16 179.5(4)
C14 C13 N8 Ru1 -176.2(3)
C12 C13 N8 Ru1 5.0(4)
C18 C17 N9 C21 -4.1(6)
C18 C17 N9 Ru1 170.0(3)
C20 C21 N9 C17 3.0(6)
C22 C21 N9 C17 179.4(4)
C20 C21 N9 Ru1 -171.7(3)
C22 C21 N9 Ru1 4.8(5)
C25 C26 N10 C22 -0.6(6)
C25 C26 N10 Ru1 176.4(3)
C23 C22 N10 C26 1.9(6)
C21 C22 N10 C26 -178.5(4)
C23 C22 N10 Ru1 -175.4(3)
C21 C22 N10 Ru1 4.2(5)
O1 C27 O2 C28 3.8(7)
C19 C27 O2 C28 -175.1(4)
C29 C28 O2 C27 86.6(6)
O3 C30 O4 C31 1.2(7)
C24 C30 O4 C31 -176.9(4)
C32 C31 O4 C30 177.0(5)
